data_7053748
loop_
_publ_author_name
'Braga, Dario'
'Modena, Enrico'
'Polito, Marco'
'Rubini, Katia'
'Grepioni, Fabrizia'

_publ_section_title
;
 Crystal forms of highly &#x201C;dynamic&#x201D; 18-crown[6] complexes
 with M[HSO4] and M[H2PO4] (M+ = NH4+, Rb+, Cs+): thermal behaviour and
 solid-state preparation
;
_journal_issue 10
_journal_name_full 'New Journal of Chemistry'
_journal_page_first 1718
_journal_paper_doi 10.1039/b805203d
_journal_volume 32
_journal_year 2008
_chemical_formula_sum 'C24 H58 Cs2 O24 S2'
_chemical_formula_weight 1060.64
_chemical_name_systematic
;
?
;
_space_group_IT_number 14
_symmetry_cell_setting monoclinic
_symmetry_space_group_name_Hall '-P 2yn'
_symmetry_space_group_name_H-M 'P 1 21/n 1'
_atom_sites_solution_hydrogens geom
_atom_sites_solution_primary direct
_atom_sites_solution_secondary difmap
_audit_creation_method SHELXL-97
_cell_angle_alpha 90.00
_cell_angle_beta 100.907(6)
_cell_angle_gamma 90.00
_cell_formula_units_Z 2
_cell_length_a 11.064(4)
_cell_length_b 8.655(3)
_cell_length_c 22.644(8)
_cell_measurement_temperature 293(2)
_cell_volume 2129.2(13)
_computing_structure_refinement 'SHELXL-97 (Sheldrick, 1997)'
_computing_structure_solution 'SHELXS-97 (Sheldrick, 1990)'
_diffrn_ambient_temperature 293(2)
_diffrn_measured_fraction_theta_full 0.924
_diffrn_measured_fraction_theta_max 0.924
_diffrn_radiation_monochromator graphite
_diffrn_radiation_source 'fine-focus sealed tube'
_diffrn_radiation_type MoK\a
_diffrn_radiation_wavelength 0.71073
_diffrn_reflns_av_R_equivalents 0.0427
_diffrn_reflns_av_sigmaI/netI 0.0494
_diffrn_reflns_limit_h_max 14
_diffrn_reflns_limit_h_min -14
_diffrn_reflns_limit_k_max 11
_diffrn_reflns_limit_k_min -11
_diffrn_reflns_limit_l_max 29
_diffrn_reflns_limit_l_min -28
_diffrn_reflns_number 16927
_diffrn_reflns_theta_full 27.95
_diffrn_reflns_theta_max 27.95
_diffrn_reflns_theta_min 2.24
_exptl_absorpt_coefficient_mu 1.890
_exptl_absorpt_correction_T_max 0.783
_exptl_absorpt_correction_T_min 0.598
_exptl_absorpt_correction_type psi-scan
_exptl_crystal_density_diffrn 1.654
_exptl_crystal_density_method 'not measured'
_exptl_crystal_F_000 1072
_exptl_crystal_size_max 0.26
_exptl_crystal_size_mid 0.22
_exptl_crystal_size_min 0.14
_refine_diff_density_max 0.775
_refine_diff_density_min -0.499
_refine_diff_density_rms 0.074
_refine_ls_extinction_method none
_refine_ls_goodness_of_fit_ref 0.871
_refine_ls_hydrogen_treatment riding
_refine_ls_matrix_type full
_refine_ls_number_parameters 262
_refine_ls_number_reflns 4733
_refine_ls_number_restraints 0
_refine_ls_restrained_S_all 0.871
_refine_ls_R_factor_all 0.0524
_refine_ls_R_factor_gt 0.0333
_refine_ls_shift/su_max 0.004
_refine_ls_shift/su_mean 0.001
_refine_ls_structure_factor_coef Fsqd
_refine_ls_weighting_details 'calc w=1/[\s^2^(Fo^2^)+(0.0320P)^2^+2.6374P] where P=(Fo^2^+2Fc^2^)/3'
_refine_ls_weighting_scheme calc
_refine_ls_wR_factor_gt 0.0762
_refine_ls_wR_factor_ref 0.0835
_reflns_number_gt 3460
_reflns_number_total 4733
_reflns_threshold_expression >2sigma(I)
_cod_data_source_file b805203dsup1.cif
_cod_data_source_block 4
_cod_depositor_comments
;
The following automatic conversions were performed:

'_symmetry_cell_setting' value 'Monoclinic' changed to 'monoclinic'
according to /home/saulius/struct/CIF-dictionaries/cif_core.dic
dictionary named 'cif_core.dic' version 2.4.2 from
2011-04-26.

'_exptl_absorpt_correction_type' value 'Psi-scan'
changed to 'psi-scan' according to
/home/saulius/struct/CIF-dictionaries/cif_core.dic dictionary named
'cif_core.dic' version 2.4.2 from 2011-04-26.

Automatic conversion script
Id: cif_fix_values 1891 2012-01-12 08:04:46Z andrius 
;
_cod_original_cell_volume 2129.1(13)
_cod_original_sg_symbol_H-M P2(1)/n
_cod_database_code 7053748

loop_
_symmetry_equiv_pos_as_xyz
'x, y, z'
'-x+1/2, y+1/2, -z+1/2'
'-x, -y, -z'
'x-1/2, -y-1/2, z-1/2'

loop_
_atom_site_label
_atom_site_type_symbol
_atom_site_fract_x
_atom_site_fract_y
_atom_site_fract_z
_atom_site_U_iso_or_equiv
_atom_site_adp_type
_atom_site_occupancy
_atom_site_symmetry_multiplicity
_atom_site_calc_flag
_atom_site_refinement_flags
_atom_site_disorder_group
S1 S 0.65541(9) -0.18609(13) 0.07504(5) 0.0611(3) Uani 1 1 d . .
O7 O 0.7481(3) -0.2986(4) 0.10040(18) 0.0966(11) Uani 1 1 d . .
O8A O 0.7074(6) -0.0958(7) 0.0331(3) 0.0922(17) Uani 0.70 1 d P 1
O9A O 0.5661(6) -0.2871(11) 0.0298(5) 0.151(3) Uani 0.70 1 d P 1
O10A O 0.5936(8) -0.1220(13) 0.1139(3) 0.140(4) Uani 0.70 1 d P 1
O8B O 0.610(3) -0.178(2) 0.0134(6) 0.139(8) Uani 0.30 1 d P 2
O9B O 0.5353(17) -0.209(2) 0.0856(13) 0.146(9) Uani 0.30 1 d P 2
O10B O 0.7056(18) -0.0291(14) 0.0950(12) 0.167(9) Uani 0.30 1 d P 2
O11 O 0.3339(3) -0.1981(4) -0.00527(15) 0.0895(10) Uani 1 1 d . .
O12 O 0.7211(3) 0.3884(4) 0.10296(16) 0.0894(10) Uani 1 1 d . .
Cs Cs 0.35772(2) 0.06103(3) 0.112957(10) 0.05116(9) Uani 1 1 d . .
O1 O 0.1054(2) -0.0811(3) 0.14869(11) 0.0548(6) Uani 1 1 d . .
C1 C 0.0202(4) -0.0656(5) 0.09344(19) 0.0690(11) Uani 1 1 d . .
H1A H -0.0535 -0.1249 0.0951 0.083 Uiso 1 1 calc R .
H1B H 0.0564 -0.1053 0.0607 0.083 Uiso 1 1 calc R .
C2 C -0.0120(3) 0.1000(5) 0.08287(19) 0.0675(11) Uani 1 1 d . .
H2A H -0.0758 0.1103 0.0473 0.081 Uiso 1 1 calc R .
H2B H -0.0433 0.1412 0.1169 0.081 Uiso 1 1 calc R .
O2 O 0.0931(2) 0.1834(3) 0.07515(13) 0.0661(7) Uani 1 1 d . .
C3 C 0.0710(4) 0.3419(5) 0.06105(19) 0.0687(11) Uani 1 1 d . .
H3A H 0.0375 0.3918 0.0928 0.082 Uiso 1 1 calc R .
H3B H 0.0113 0.3514 0.0239 0.082 Uiso 1 1 calc R .
C4 C 0.1872(4) 0.4180(5) 0.05452(19) 0.0668(11) Uani 1 1 d . .
H4A H 0.2231 0.3642 0.0244 0.080 Uiso 1 1 calc R .
H4B H 0.1707 0.5237 0.0412 0.080 Uiso 1 1 calc R .
O3 O 0.2712(2) 0.4168(3) 0.11031(12) 0.0577(6) Uani 1 1 d . .
C5 C 0.3831(4) 0.4990(5) 0.1073(2) 0.0662(11) Uani 1 1 d . .
H5A H 0.3645 0.6062 0.0968 0.079 Uiso 1 1 calc R .
H5B H 0.4223 0.4537 0.0766 0.079 Uiso 1 1 calc R .
C6 C 0.4676(4) 0.4905(5) 0.1667(2) 0.0663(11) Uani 1 1 d . .
H6A H 0.5334 0.5653 0.1683 0.080 Uiso 1 1 calc R .
H6B H 0.4229 0.5146 0.1985 0.080 Uiso 1 1 calc R .
O4 O 0.5181(2) 0.3381(3) 0.17529(12) 0.0568(6) Uani 1 1 d . .
C7 C 0.5918(3) 0.3163(5) 0.23377(18) 0.0604(10) Uani 1 1 d . .
H7A H 0.5465 0.3496 0.2642 0.073 Uiso 1 1 calc R .
H7B H 0.6660 0.3782 0.2378 0.073 Uiso 1 1 calc R .
C8 C 0.6253(3) 0.1494(5) 0.24284(18) 0.0583(10) Uani 1 1 d . .
H8A H 0.6615 0.1123 0.2097 0.070 Uiso 1 1 calc R .
H8B H 0.6852 0.1364 0.2798 0.070 Uiso 1 1 calc R .
O5 O 0.5168(2) 0.0638(3) 0.24594(11) 0.0516(6) Uani 1 1 d . .
C9 C 0.5409(4) -0.0961(4) 0.25955(18) 0.0588(10) Uani 1 1 d . .
H9A H 0.6035 -0.1057 0.2956 0.071 Uiso 1 1 calc R .
H9B H 0.5711 -0.1455 0.2267 0.071 Uiso 1 1 calc R .
C10 C 0.4264(4) -0.1726(5) 0.26867(17) 0.0592(9) Uani 1 1 d . .
H10A H 0.4446 -0.2767 0.2835 0.071 Uiso 1 1 calc R .
H10B H 0.3914 -0.1161 0.2984 0.071 Uiso 1 1 calc R .
O6 O 0.3402(2) -0.1776(3) 0.21342(11) 0.0522(6) Uani 1 1 d . .
C11 C 0.2256(3) -0.2458(4) 0.22018(19) 0.0586(10) Uani 1 1 d . .
H11A H 0.1919 -0.1909 0.2507 0.070 Uiso 1 1 calc R .
H11B H 0.2383 -0.3527 0.2326 0.070 Uiso 1 1 calc R .
C12 C 0.1387(4) -0.2371(4) 0.16153(19) 0.0591(10) Uani 1 1 d . .
H12A H 0.1773 -0.2790 0.1300 0.071 Uiso 1 1 calc R .
H12B H 0.0657 -0.2978 0.1633 0.071 Uiso 1 1 calc R .

loop_
_atom_site_aniso_label
_atom_site_aniso_U_11
_atom_site_aniso_U_22
_atom_site_aniso_U_33
_atom_site_aniso_U_23
_atom_site_aniso_U_13
_atom_site_aniso_U_12
S1 0.0567(5) 0.0658(6) 0.0627(6) 0.0132(5) 0.0162(4) 0.0011(5)
O7 0.086(2) 0.086(2) 0.109(3) 0.028(2) -0.0038(19) 0.0094(19)
O8A 0.114(4) 0.081(4) 0.094(4) 0.025(3) 0.051(3) 0.003(3)
O9A 0.087(4) 0.155(7) 0.194(9) -0.063(7) -0.019(5) 0.014(5)
O10A 0.138(7) 0.206(10) 0.086(4) -0.031(5) 0.048(4) 0.067(7)
O8B 0.26(3) 0.111(14) 0.049(7) 0.023(9) 0.033(11) 0.048(15)
O9B 0.118(14) 0.109(14) 0.25(3) 0.055(15) 0.123(17) 0.016(10)
O10B 0.151(14) 0.048(8) 0.26(2) -0.015(10) -0.070(15) -0.026(8)
O11 0.099(2) 0.080(2) 0.083(2) 0.0067(18) 0.0025(18) -0.0013(19)
O12 0.090(2) 0.087(2) 0.088(2) -0.0072(19) 0.0088(18) -0.0007(18)
Cs 0.05688(14) 0.04978(14) 0.04639(14) 0.00166(10) 0.00869(9) 0.00374(10)
O1 0.0562(14) 0.0538(16) 0.0528(15) -0.0040(12) 0.0063(11) -0.0013(11)
C1 0.063(2) 0.083(3) 0.056(2) -0.009(2) -0.0017(18) -0.013(2)
C2 0.050(2) 0.092(3) 0.055(2) 0.001(2) -0.0046(17) 0.005(2)
O2 0.0565(14) 0.0664(17) 0.0724(18) 0.0139(15) 0.0047(13) 0.0105(13)
C3 0.073(3) 0.072(3) 0.054(2) 0.004(2) -0.0078(19) 0.021(2)
C4 0.088(3) 0.051(2) 0.059(2) 0.0144(19) 0.009(2) 0.019(2)
O3 0.0623(15) 0.0545(15) 0.0563(15) 0.0130(12) 0.0109(12) 0.0051(12)
C5 0.077(3) 0.046(2) 0.083(3) 0.019(2) 0.032(2) 0.0070(19)
C6 0.068(2) 0.041(2) 0.093(3) 0.001(2) 0.024(2) -0.0017(18)
O4 0.0628(14) 0.0463(14) 0.0614(16) -0.0049(12) 0.0118(12) -0.0011(11)
C7 0.0494(19) 0.066(2) 0.066(2) -0.010(2) 0.0094(17) -0.0129(18)
C8 0.0427(18) 0.070(3) 0.059(2) -0.0008(19) 0.0026(16) 0.0008(17)
O5 0.0450(12) 0.0502(14) 0.0574(15) -0.0023(12) 0.0041(10) 0.0036(11)
C9 0.062(2) 0.055(2) 0.054(2) 0.0045(17) -0.0038(17) 0.0155(17)
C10 0.076(2) 0.055(2) 0.045(2) 0.0058(17) 0.0084(18) 0.0084(19)
O6 0.0582(13) 0.0529(14) 0.0461(13) 0.0071(11) 0.0112(11) -0.0004(12)
C11 0.064(2) 0.047(2) 0.070(3) 0.0097(18) 0.027(2) -0.0007(17)
C12 0.061(2) 0.050(2) 0.070(3) -0.0070(18) 0.0207(19) -0.0063(17)

loop_
_atom_type_symbol
_atom_type_description
_atom_type_scat_dispersion_real
_atom_type_scat_dispersion_imag
_atom_type_scat_source
C C 0.0033 0.0016 'International Tables Vol C Tables 4.2.6.8 and 6.1.1.4'
H H 0.0000 0.0000 'International Tables Vol C Tables 4.2.6.8 and 6.1.1.4'
Cs Cs -0.3680 2.1192 'International Tables Vol C Tables 4.2.6.8 and 6.1.1.4'
O O 0.0106 0.0060 'International Tables Vol C Tables 4.2.6.8 and 6.1.1.4'
S S 0.1246 0.1234 'International Tables Vol C Tables 4.2.6.8 and 6.1.1.4'

loop_
_geom_angle_atom_site_label_1
_geom_angle_atom_site_label_2
_geom_angle_atom_site_label_3
_geom_angle
_geom_angle_site_symmetry_1
_geom_angle_site_symmetry_3
O10A S1 O8B 120.6(10) . .
O10A S1 O9B 47.8(10) . .
O8B S1 O9B 90.3(16) . .
O10A S1 O8A 122.1(6) . .
O8B S1 O8A 54.6(11) . .
O9B S1 O8A 134.4(9) . .
O10A S1 O7 115.5(4) . .
O8B S1 O7 121.6(8) . .
O9B S1 O7 117.2(8) . .
O8A S1 O7 106.6(3) . .
O10A S1 O10B 68.4(11) . .
O8B S1 O10B 107.3(13) . .
O9B S1 O10B 112.6(13) . .
O8A S1 O10B 62.3(11) . .
O7 S1 O10B 107.1(6) . .
O10A S1 O9A 109.2(5) . .
O8B S1 O9A 45.9(10) . .
O9B S1 O9A 61.9(11) . .
O8A S1 O9A 98.9(5) . .
O7 S1 O9A 101.3(4) . .
O10B S1 O9A 149.3(8) . .
O10A S1 Cs 28.7(4) . .
O8B S1 Cs 91.9(9) . .
O9B S1 Cs 39.3(8) . .
O8A S1 Cs 106.9(2) . .
O7 S1 Cs 142.45(17) . .
O10B S1 Cs 74.6(9) . .
O9A S1 Cs 89.8(3) . .
S1 O8A Cs 133.1(4) . 3_655
S1 O10A Cs 139.2(5) . .
S1 O8B Cs 148.7(18) . 3_655
S1 O9B Cs 124.4(11) . .
O10A Cs O2 161.49(17) . .
O10A Cs O8B 85.9(4) . 3_655
O2 Cs O8B 84.3(5) . 3_655
O10A Cs O6 79.7(2) . .
O2 Cs O6 104.15(7) . .
O8B Cs O6 157.2(4) 3_655 .
O10A Cs O4 89.1(2) . .
O2 Cs O4 106.73(7) . .
O8B Cs O4 90.7(5) 3_655 .
O6 Cs O4 106.60(7) . .
O10A Cs O5 71.25(14) . .
O2 Cs O5 125.88(7) . .
O8B Cs O5 136.6(6) 3_655 .
O6 Cs O5 54.05(6) . .
O4 Cs O5 53.70(6) . .
O10A Cs O9B 20.4(4) . .
O2 Cs O9B 141.9(5) . .
O8B Cs O9B 83.0(5) 3_655 .
O6 Cs O9B 77.3(3) . .
O4 Cs O9B 109.2(4) . .
O5 Cs O9B 86.5(5) . .
O10A Cs O3 138.4(2) . .
O2 Cs O3 53.30(7) . .
O8B Cs O3 76.0(3) 3_655 .
O6 Cs O3 126.13(7) . .
O4 Cs O3 54.66(7) . .
O5 Cs O3 96.85(6) . .
O9B Cs O3 152.7(3) . .
O10A Cs O8A 94.57(17) . 3_655
O2 Cs O8A 70.75(11) . 3_655
O8B Cs O8A 23.3(5) 3_655 3_655
O6 Cs O8A 140.48(13) . 3_655
O4 Cs O8A 112.41(13) . 3_655
O5 Cs O8A 158.98(12) . 3_655
O9B Cs O8A 84.1(5) . 3_655
O3 Cs O8A 83.41(12) . 3_655
O10A Cs O1 124.7(2) . .
O2 Cs O1 52.43(7) . .
O8B Cs O1 126.6(6) 3_655 .
O6 Cs O1 52.94(6) . .
O4 Cs O1 127.33(7) . .
O5 Cs O1 96.49(6) . .
O9B Cs O1 110.9(3) . .
O3 Cs O1 95.69(7) . .
O8A Cs O1 104.41(12) 3_655 .
O10A Cs O11 66.98(17) . .
O2 Cs O11 94.51(8) . .
O8B Cs O11 60.4(4) 3_655 .
O6 Cs O11 97.43(8) . .
O4 Cs O11 142.41(8) . .
O5 Cs O11 133.05(7) . .
O9B Cs O11 48.3(5) . .
O3 Cs O11 128.73(7) . .
O8A Cs O11 46.09(13) 3_655 .
O1 Cs O11 90.22(7) . .
O10A Cs C4 143.9(2) . .
O2 Cs C4 39.26(9) . .
O8B Cs C4 62.8(3) 3_655 .
O6 Cs C4 135.49(9) . .
O4 Cs C4 74.52(9) . .
O5 Cs C4 118.73(8) . .
O9B Cs C4 145.8(4) . .
O3 Cs C4 22.05(8) . .
O8A Cs C4 64.16(13) 3_655 .
O1 Cs C4 90.07(9) . .
O11 Cs C4 107.62(9) . .
C12 O1 C1 112.0(3) . .
C12 O1 Cs 102.0(2) . .
C1 O1 Cs 101.6(2) . .
O1 C1 C2 109.3(3) . .
O1 C1 Cs 57.13(19) . .
C2 C1 Cs 86.6(2) . .
O1 C1 H1A 109.8 . .
C2 C1 H1A 109.8 . .
Cs C1 H1A 162.5 . .
O1 C1 H1B 109.8 . .
C2 C1 H1B 109.8 . .
Cs C1 H1B 69.9 . .
H1A C1 H1B 108.3 . .
O2 C2 C1 109.7(3) . .
O2 C2 H2A 109.7 . .
C1 C2 H2A 109.7 . .
O2 C2 H2B 109.7 . .
C1 C2 H2B 109.7 . .
H2A C2 H2B 108.2 . .
C2 O2 C3 114.4(3) . .
C2 O2 Cs 123.6(2) . .
C3 O2 Cs 120.6(2) . .
O2 C3 C4 109.7(3) . .
O2 C3 H3A 109.7 . .
C4 C3 H3A 109.7 . .
O2 C3 H3B 109.7 . .
C4 C3 H3B 109.7 . .
H3A C3 H3B 108.2 . .
O3 C4 C3 110.1(3) . .
O3 C4 Cs 58.44(17) . .
C3 C4 Cs 89.2(2) . .
O3 C4 H4A 109.6 . .
C3 C4 H4A 109.6 . .
Cs C4 H4A 66.8 . .
O3 C4 H4B 109.6 . .
C3 C4 H4B 109.6 . .
Cs C4 H4B 160.8 . .
H4A C4 H4B 108.2 . .
C4 O3 C5 112.3(3) . .
C4 O3 Cs 99.5(2) . .
C5 O3 Cs 102.6(2) . .
O3 C5 C6 109.4(3) . .
O3 C5 Cs 55.74(18) . .
C6 C5 Cs 87.6(2) . .
O3 C5 H5A 109.8 . .
C6 C5 H5A 109.8 . .
Cs C5 H5A 161.2 . .
O3 C5 H5B 109.8 . .
C6 C5 H5B 109.8 . .
Cs C5 H5B 70.5 . .
H5A C5 H5B 108.2 . .
O4 C6 C5 109.3(4) . .
O4 C6 H6A 109.8 . .
C5 C6 H6A 109.8 . .
O4 C6 H6B 109.8 . .
C5 C6 H6B 109.8 . .
H6A C6 H6B 108.3 . .
C6 O4 C7 112.8(3) . .
C6 O4 Cs 117.9(2) . .
C7 O4 Cs 119.2(2) . .
O4 C7 C8 109.7(3) . .
O4 C7 H7A 109.7 . .
C8 C7 H7A 109.7 . .
O4 C7 H7B 109.7 . .
C8 C7 H7B 109.7 . .
H7A C7 H7B 108.2 . .
O5 C8 C7 108.6(3) . .
O5 C8 Cs 53.00(16) . .
C7 C8 Cs 87.3(2) . .
O5 C8 H8A 110.0 . .
C7 C8 H8A 110.0 . .
Cs C8 H8A 73.3 . .
O5 C8 H8B 110.0 . .
C7 C8 H8B 110.0 . .
Cs C8 H8B 160.1 . .
H8A C8 H8B 108.3 . .
C8 O5 C9 112.9(3) . .
C8 O5 Cs 106.1(2) . .
C9 O5 Cs 104.05(19) . .
O5 C9 C10 109.5(3) . .
O5 C9 Cs 54.50(16) . .
C10 C9 Cs 87.3(2) . .
O5 C9 H9A 109.8 . .
C10 C9 H9A 109.8 . .
Cs C9 H9A 160.9 . .
O5 C9 H9B 109.8 . .
C10 C9 H9B 109.8 . .
Cs C9 H9B 72.1 . .
H9A C9 H9B 108.2 . .
O6 C10 C9 109.9(3) . .
O6 C10 H10A 109.7 . .
C9 C10 H10A 109.7 . .
O6 C10 H10B 109.7 . .
C9 C10 H10B 109.7 . .
H10A C10 H10B 108.2 . .
C10 O6 C11 112.2(3) . .
C10 O6 Cs 120.0(2) . .
C11 O6 Cs 122.1(2) . .
O6 C11 C12 108.6(3) . .
O6 C11 H11A 110.0 . .
C12 C11 H11A 110.0 . .
O6 C11 H11B 110.0 . .
C12 C11 H11B 110.0 . .
H11A C11 H11B 108.3 . .
O1 C12 C11 109.3(3) . .
O1 C12 Cs 56.89(17) . .
C11 C12 Cs 87.3(2) . .
O1 C12 H12A 109.8 . .
C11 C12 H12A 109.8 . .
Cs C12 H12A 69.5 . .
O1 C12 H12B 109.8 . .
C11 C12 H12B 109.8 . .
Cs C12 H12B 161.9 . .
H12A C12 H12B 108.3 . .

loop_
_geom_bond_atom_site_label_1
_geom_bond_atom_site_label_2
_geom_bond_distance
_geom_bond_site_symmetry_2
S1 O10A 1.333(6) .
S1 O8B 1.393(15) .
S1 O9B 1.408(15) .
S1 O8A 1.433(5) .
S1 O7 1.452(3) .
S1 O10B 1.505(12) .
S1 O9A 1.551(7) .
S1 Cs 4.1508(15) .
O8A Cs 3.262(7) 3_655
O10A Cs 3.049(7) .
O8B Cs 3.117(15) 3_655
O9B Cs 3.189(18) .
O11 Cs 3.464(4) .
Cs O2 3.079(3) .
Cs O8B 3.117(15) 3_655
Cs O6 3.106(2) .
Cs O4 3.153(3) .
Cs O5 3.188(3) .
Cs O3 3.222(3) .
Cs O8A 3.262(7) 3_655
Cs O1 3.289(3) .
Cs C4 3.729(4) .
O1 C12 1.415(4) .
O1 C1 1.423(5) .
C1 C2 1.485(6) .
C1 H1A 0.9700 .
C1 H1B 0.9700 .
C2 O2 1.407(5) .
C2 H2A 0.9700 .
C2 H2B 0.9700 .
O2 C3 1.419(5) .
C3 C4 1.477(6) .
C3 H3A 0.9700 .
C3 H3B 0.9700 .
C4 O3 1.420(5) .
C4 H4A 0.9700 .
C4 H4B 0.9700 .
O3 C5 1.440(5) .
C5 C6 1.486(6) .
C5 H5A 0.9700 .
C5 H5B 0.9700 .
C6 O4 1.431(5) .
C6 H6A 0.9700 .
C6 H6B 0.9700 .
O4 C7 1.430(4) .
C7 C8 1.496(6) .
C7 H7A 0.9700 .
C7 H7B 0.9700 .
C8 O5 1.424(4) .
C8 H8A 0.9700 .
C8 H8B 0.9700 .
O5 C9 1.432(4) .
C9 C10 1.478(6) .
C9 H9A 0.9700 .
C9 H9B 0.9700 .
C10 O6 1.423(4) .
C10 H10A 0.9700 .
C10 H10B 0.9700 .
O6 C11 1.432(4) .
C11 C12 1.487(6) .
C11 H11A 0.9700 .
C11 H11B 0.9700 .
C12 H12A 0.9700 .
C12 H12B 0.9700 .
